data_4322573
loop_
_publ_author_name
'Antonia Neels'
'Helen Stoeckli-Evans'

_publ_section_title
;
 Trinuclear Zinc(II) Complexes and Polymeric Cadmium(II) Complexes with
 the Ligand 2,5-Bis(2-pyridyl)pyrazine: Synthesis, Spectral Analysis, and
 Single-Crystal and Powder X-ray Analyses
;
_journal_name_full 'Inorganic Chemistry'
_journal_page_first 6164
_journal_page_last 6170
_journal_paper_doi 10.1021/ic990843v
_journal_volume 38
_journal_year 1999
_chemical_formula_sum 'C42 H32.5 Cl6 N12 O1.25 Zn3'
_chemical_formula_weight 1134.11
_chemical_name_systematic
; 
 ? 
;
_space_group_IT_number 230
_symmetry_cell_setting cubic
_symmetry_space_group_name_Hall '-I 4bd 2c 3'
_symmetry_space_group_name_H-M 'I a -3 d'
_atom_sites_solution_hydrogens geom
_atom_sites_solution_primary direct
_atom_sites_solution_secondary difmap
_audit_creation_method SHELXL-97
_cell_angle_alpha 90.00
_cell_angle_beta 90.00
_cell_angle_gamma 90.00
_cell_formula_units_Z 16
_cell_length_a 26.3115(12)
_cell_length_b 26.3115(12)
_cell_length_c 26.3115(12)
_cell_measurement_reflns_used 1085
_cell_measurement_temperature 293(2)
_cell_measurement_theta_max 26.05
_cell_measurement_theta_min 1.65
_cell_volume 18215.3(14)
_computing_cell_refinement 'CELL, Stoe & Cie Company, Germany'
_computing_data_collection 'EXPOSE, Stoe & Cie Company, Germany'
_computing_data_reduction 'XRED, Stoe & Cie Company, Germany'
_computing_molecular_graphics 'PLATON97 (Spek, 1997)'
_computing_publication_material 'SHELXL-97 (Sheldrick, 1997)'
_computing_structure_refinement 'SHELXL-97 (Sheldrick, 1997)'
_computing_structure_solution 'SHELXS-97 (Sheldrick, 1990)'
_diffrn_ambient_temperature 293(2)
_diffrn_measured_fraction_theta_full 0.489
_diffrn_measured_fraction_theta_max 0.489
_diffrn_measurement_device_type 'IPDS, Stoe & Cie Company, Germany'
_diffrn_measurement_method 'Phi oscillation scans'
_diffrn_radiation_monochromator graphite
_diffrn_radiation_source 'fine-focus sealed tube'
_diffrn_radiation_type MoK\a
_diffrn_radiation_wavelength 0.71073
_diffrn_reflns_av_R_equivalents 0.1715
_diffrn_reflns_av_sigmaI/netI 0.0927
_diffrn_reflns_limit_h_max 30
_diffrn_reflns_limit_h_min -30
_diffrn_reflns_limit_k_max 30
_diffrn_reflns_limit_k_min -30
_diffrn_reflns_limit_l_max 22
_diffrn_reflns_limit_l_min -30
_diffrn_reflns_number 31955
_diffrn_reflns_theta_full 24.10
_diffrn_reflns_theta_max 24.10
_diffrn_reflns_theta_min 1.90
_exptl_absorpt_coefficient_mu 1.970
_exptl_absorpt_correction_type none
_exptl_crystal_colour yellow
_exptl_crystal_density_diffrn 1.654
_exptl_crystal_density_meas ?
_exptl_crystal_density_method 'not measured'
_exptl_crystal_description bloc
_exptl_crystal_F_000 9128
_exptl_crystal_size_max 0.05
_exptl_crystal_size_mid 0.05
_exptl_crystal_size_min 0.05
_refine_diff_density_max 0.613
_refine_diff_density_min -0.215
_refine_diff_density_rms 0.073
_refine_ls_extinction_method none
_refine_ls_goodness_of_fit_ref 0.780
_refine_ls_hydrogen_treatment mixed
_refine_ls_matrix_type full
_refine_ls_number_parameters 101
_refine_ls_number_reflns 1210
_refine_ls_number_restraints 0
_refine_ls_restrained_S_all 0.780
_refine_ls_R_factor_all 0.0806
_refine_ls_R_factor_gt 0.0385
_refine_ls_shift/su_max 0.001
_refine_ls_shift/su_mean 0.000
_refine_ls_structure_factor_coef Fsqd
_refine_ls_weighting_details 'w=1/[\s^2^(Fo^2^)+(0.0388P)^2^+0.0000P] where P=(Fo^2^+2Fc^2^)/3'
_refine_ls_weighting_scheme calc
_refine_ls_wR_factor_gt 0.0762
_refine_ls_wR_factor_ref 0.0830
_reflns_number_gt 692
_reflns_number_total 1210
_reflns_threshold_expression >2sigma(I)
_cod_data_source_file ic990843v_3.cif
_cod_data_source_block compound3
_cod_depositor_comments
;
The following automatic conversions were performed:

'_exptl_crystal_density_meas' value 'none' was changed to '?' - the
value is perceived as not measured.

Automatic conversion script
Id: cif_fix_values 3008 2015-01-20 13:52:24Z robertas 

The following automatic conversions were performed:

'_refine_ls_weighting_scheme' value 'calc
w=1/[\s^2^(Fo^2^)+(0.0388P)^2^+0.0000P] where P=(Fo^2^+2Fc^2^)/3' was
changed to 'calc'. New tag '_refine_ls_weighting_details' was
created. The value of the new tag was set to
'w=1/[\s^2^(Fo^2^)+(0.0388P)^2^+0.0000P] where P=(Fo^2^+2Fc^2^)/3'.

Automatic conversion script
Id: cif_fix_values 3143 2015-03-26 13:38:13Z robertas 
;
_cod_original_formula_sum 'C42 H32.5 Cl6 N12 Zn3 O1.25'
_cod_database_code 4322573

loop_
_symmetry_equiv_pos_as_xyz
'x, y, z'
'y, z, x'
'z, x, y'
'x+1/2, y, -z+1/2'
'y+1/2, z, -x+1/2'
'z+1/2, x, -y+1/2'
'y+1/2, -z+1/2, -x'
'z+1/2, -x+1/2, -y'
'-z, x+1/2, -y+1/2'
'-x, y+1/2, -z+1/2'
'-y, z+1/2, -x+1/2'
'x+1/2, -y+1/2, -z'
'y+1/4, x+1/4, z+1/4'
'z+1/4, y+1/4, x+1/4'
'x+1/4, z+1/4, y+1/4'
'y+1/4, x+3/4, -z+3/4'
'z+1/4, y+3/4, -x+3/4'
'x+1/4, z+3/4, -y+3/4'
'-z+3/4, y+3/4, -x+1/4'
'-x+3/4, z+3/4, -y+1/4'
'x+3/4, -z+1/4, -y+3/4'
'y+3/4, -x+1/4, -z+3/4'
'z+3/4, -y+1/4, -x+3/4'
'-y+3/4, x+3/4, -z+1/4'
'x+1/2, y+1/2, z+1/2'
'y+1/2, z+1/2, x+1/2'
'z+1/2, x+1/2, y+1/2'
'x+1, y+1/2, -z+1'
'y+1, z+1/2, -x+1'
'z+1, x+1/2, -y+1'
'y+1, -z+1, -x+1/2'
'z+1, -x+1, -y+1/2'
'-z+1/2, x+1, -y+1'
'-x+1/2, y+1, -z+1'
'-y+1/2, z+1, -x+1'
'x+1, -y+1, -z+1/2'
'y+3/4, x+3/4, z+3/4'
'z+3/4, y+3/4, x+3/4'
'x+3/4, z+3/4, y+3/4'
'y+3/4, x+5/4, -z+5/4'
'z+3/4, y+5/4, -x+5/4'
'x+3/4, z+5/4, -y+5/4'
'-z+5/4, y+5/4, -x+3/4'
'-x+5/4, z+5/4, -y+3/4'
'x+5/4, -z+3/4, -y+5/4'
'y+5/4, -x+3/4, -z+5/4'
'z+5/4, -y+3/4, -x+5/4'
'-y+5/4, x+5/4, -z+3/4'
'-x, -y, -z'
'-y, -z, -x'
'-z, -x, -y'
'-x-1/2, -y, z-1/2'
'-y-1/2, -z, x-1/2'
'-z-1/2, -x, y-1/2'
'-y-1/2, z-1/2, x'
'-z-1/2, x-1/2, y'
'z, -x-1/2, y-1/2'
'x, -y-1/2, z-1/2'
'y, -z-1/2, x-1/2'
'-x-1/2, y-1/2, z'
'-y-1/4, -x-1/4, -z-1/4'
'-z-1/4, -y-1/4, -x-1/4'
'-x-1/4, -z-1/4, -y-1/4'
'-y-1/4, -x-3/4, z-3/4'
'-z-1/4, -y-3/4, x-3/4'
'-x-1/4, -z-3/4, y-3/4'
'z-3/4, -y-3/4, x-1/4'
'x-3/4, -z-3/4, y-1/4'
'-x-3/4, z-1/4, y-3/4'
'-y-3/4, x-1/4, z-3/4'
'-z-3/4, y-1/4, x-3/4'
'y-3/4, -x-3/4, z-1/4'
'-x+1/2, -y+1/2, -z+1/2'
'-y+1/2, -z+1/2, -x+1/2'
'-z+1/2, -x+1/2, -y+1/2'
'-x, -y+1/2, z'
'-y, -z+1/2, x'
'-z, -x+1/2, y'
'-y, z, x+1/2'
'-z, x, y+1/2'
'z+1/2, -x, y'
'x+1/2, -y, z'
'y+1/2, -z, x'
'-x, y, z+1/2'
'-y+1/4, -x+1/4, -z+1/4'
'-z+1/4, -y+1/4, -x+1/4'
'-x+1/4, -z+1/4, -y+1/4'
'-y+1/4, -x-1/4, z-1/4'
'-z+1/4, -y-1/4, x-1/4'
'-x+1/4, -z-1/4, y-1/4'
'z-1/4, -y-1/4, x+1/4'
'x-1/4, -z-1/4, y+1/4'
'-x-1/4, z+1/4, y-1/4'
'-y-1/4, x+1/4, z-1/4'
'-z-1/4, y+1/4, x-1/4'
'y-1/4, -x-1/4, z+1/4'

loop_
_atom_site_label
_atom_site_type_symbol
_atom_site_fract_x
_atom_site_fract_y
_atom_site_fract_z
_atom_site_U_iso_or_equiv
_atom_site_adp_type
_atom_site_occupancy
_atom_site_calc_flag
_atom_site_refinement_flags
_atom_site_disorder_assembly
_atom_site_disorder_group
Zn1 Zn 0.76033(2) 0.48967(2) 0.1250 0.0360(3) Uani 1 d S . .
N1 N 0.82971(15) 0.46300(16) 0.17526(16) 0.0362(11) Uani 1 d . . .
N2 N 0.82639(15) 0.52985(15) 0.09806(16) 0.0341(11) Uani 1 d . . .
C1 C 0.87418(19) 0.48173(19) 0.15946(19) 0.0329(12) Uani 1 d . . .
C2 C 0.9196(2) 0.4620(2) 0.1783(2) 0.0415(14) Uani 1 d . . .
H2 H 0.9502 0.4750 0.1664 0.050 Uiso 1 calc R . .
C3 C 0.87165(19) 0.52341(18) 0.1210(2) 0.0326(12) Uani 1 d . . .
C4 C 0.9130(2) 0.5535(2) 0.1103(2) 0.0482(16) Uani 1 d . . .
H4 H 0.9439 0.5484 0.1269 0.058 Uiso 1 calc R . .
C5 C 0.9078(2) 0.5916(2) 0.0743(2) 0.0540(18) Uani 1 d . . .
H5 H 0.9350 0.6129 0.0665 0.065 Uiso 1 calc R . .
C6 C 0.8620(2) 0.5975(2) 0.0504(2) 0.0474(15) Uani 1 d . . .
H6 H 0.8578 0.6225 0.0257 0.057 Uiso 1 calc R . .
C7 C 0.8225(2) 0.5663(2) 0.0630(2) 0.0401(13) Uani 1 d . . .
H7 H 0.7916 0.5707 0.0465 0.048 Uiso 1 calc R . .
Cl1 Cl 0.70405(5) 0.51350(6) 0.06031(5) 0.0475(4) Uani 1 d . . .
O1 O 1.0000 0.5000 0.0000 0.042(9) Uiso 0.25 d SP . .
O2 O 1.0232(7) 0.5232(7) -0.0232(7) 0.071(9) Uiso 0.25 d SP A 1
O3 O 1.0502(6) 0.5502(6) -0.0502(6) 0.059(8) Uiso 0.25 d SP B 2

loop_
_atom_site_aniso_label
_atom_site_aniso_U_11
_atom_site_aniso_U_22
_atom_site_aniso_U_33
_atom_site_aniso_U_23
_atom_site_aniso_U_13
_atom_site_aniso_U_12
Zn1 0.0327(3) 0.0327(3) 0.0427(5) 0.0025(3) 0.0025(3) 0.0023(4)
N1 0.031(3) 0.039(3) 0.038(3) 0.008(2) -0.001(2) 0.002(2)
N2 0.034(3) 0.032(3) 0.036(3) 0.005(2) -0.005(2) 0.004(2)
C1 0.030(3) 0.035(3) 0.033(3) 0.000(2) 0.000(2) 0.004(3)
C2 0.034(3) 0.048(4) 0.042(3) 0.008(3) 0.003(3) -0.006(3)
C3 0.029(3) 0.032(3) 0.037(3) 0.003(2) 0.000(2) 0.000(2)
C4 0.042(4) 0.045(4) 0.057(4) 0.011(3) -0.008(3) -0.002(3)
C5 0.048(4) 0.047(4) 0.067(5) 0.016(3) 0.005(3) -0.014(3)
C6 0.054(4) 0.040(4) 0.047(4) 0.016(3) 0.000(3) 0.003(3)
C7 0.042(3) 0.040(3) 0.038(3) 0.003(3) -0.003(3) 0.006(3)
Cl1 0.0410(8) 0.0522(9) 0.0493(9) 0.0023(7) -0.0054(7) 0.0028(7)

loop_
_atom_type_symbol
_atom_type_description
_atom_type_scat_dispersion_real
_atom_type_scat_dispersion_imag
_atom_type_scat_source
Zn Zn 0.2839 1.4301 'International Tables Vol C Tables 4.2.6.8 and 6.1.1.4'
N N 0.0061 0.0033 'International Tables Vol C Tables 4.2.6.8 and 6.1.1.4'
C C 0.0033 0.0016 'International Tables Vol C Tables 4.2.6.8 and 6.1.1.4'
Cl Cl 0.1484 0.1585 'International Tables Vol C Tables 4.2.6.8 and 6.1.1.4'
O O 0.0106 0.0060 'International Tables Vol C Tables 4.2.6.8 and 6.1.1.4'
H H 0.0000 0.0000 'International Tables Vol C Tables 4.2.6.8 and 6.1.1.4'

loop_
_geom_angle_atom_site_label_1
_geom_angle_atom_site_label_2
_geom_angle_atom_site_label_3
_geom_angle
_geom_angle_site_symmetry_1
_geom_angle_site_symmetry_3
_geom_angle_publ_flag
N2 Zn1 N2 154.2(2) . 85_665 ?
N2 Zn1 Cl1 98.33(12) . 85_665 ?
N2 Zn1 Cl1 98.03(11) 85_665 85_665 ?
N2 Zn1 Cl1 98.03(11) . . ?
N2 Zn1 Cl1 98.33(12) 85_665 . ?
Cl1 Zn1 Cl1 100.93(8) 85_665 . ?
N2 Zn1 N1 72.92(15) . . ?
N2 Zn1 N1 87.44(15) 85_665 . ?
Cl1 Zn1 N1 89.31(11) 85_665 . ?
Cl1 Zn1 N1 167.35(11) . . ?
N2 Zn1 N1 87.44(15) . 85_665 ?
N2 Zn1 N1 72.92(15) 85_665 85_665 ?
Cl1 Zn1 N1 167.35(11) 85_665 85_665 ?
Cl1 Zn1 N1 89.31(11) . 85_665 ?
N1 Zn1 N1 81.6(2) . 85_665 ?
C2 N1 C1 117.9(4) 93_755 . ?
C2 N1 Zn1 128.5(3) 93_755 . ?
C1 N1 Zn1 113.2(3) . . ?
C7 N2 C3 117.9(4) . . ?
C7 N2 Zn1 121.3(3) . . ?
C3 N2 Zn1 120.3(3) . . ?
N1 C1 C2 120.2(5) . . ?
N1 C1 C3 116.3(4) . . ?
C2 C1 C3 123.6(5) . . ?
N1 C2 C1 121.8(5) 93_755 . ?
N2 C3 C4 122.4(5) . . ?
N2 C3 C1 115.8(4) . . ?
C4 C3 C1 121.7(5) . . ?
C3 C4 C5 118.5(6) . . ?
C6 C5 C4 118.9(6) . . ?
C7 C6 C5 119.3(5) . . ?
N2 C7 C6 122.9(5) . . ?
O2 O1 O2 180.000(18) 49_765 . ?

loop_
_geom_bond_atom_site_label_1
_geom_bond_atom_site_label_2
_geom_bond_distance
_geom_bond_site_symmetry_2
_geom_bond_publ_flag
Zn1 N2 2.154(4) . ?
Zn1 N2 2.154(4) 85_665 ?
Zn1 Cl1 2.3418(14) 85_665 ?
Zn1 Cl1 2.3418(14) . ?
Zn1 N1 2.361(4) . ?
Zn1 N1 2.361(4) 85_665 ?
N1 C2 1.330(6) 93_755 ?
N1 C1 1.336(6) . ?
N2 C7 1.334(6) . ?
N2 C3 1.346(6) . ?
C1 C2 1.394(7) . ?
C1 C3 1.493(7) . ?
C2 N1 1.330(6) 93_755 ?
C3 C4 1.376(7) . ?
C4 C5 1.388(8) . ?
C5 C6 1.367(8) . ?
C6 C7 1.366(7) . ?
O1 O2 1.06(3) 49_765 ?
O1 O2 1.06(3) . ?

loop_
_geom_torsion_atom_site_label_1
_geom_torsion_atom_site_label_2
_geom_torsion_atom_site_label_3
_geom_torsion_atom_site_label_4
_geom_torsion
_geom_torsion_site_symmetry_1
_geom_torsion_site_symmetry_2
_geom_torsion_site_symmetry_3
_geom_torsion_site_symmetry_4
_geom_torsion_publ_flag
N2 Zn1 N1 C2 -177.2(5) . . . 93_755 ?
N2 Zn1 N1 C2 -14.2(4) 85_665 . . 93_755 ?
Cl1 Zn1 N1 C2 83.8(4) 85_665 . . 93_755 ?
Cl1 Zn1 N1 C2 -131.8(5) . . . 93_755 ?
N1 Zn1 N1 C2 -87.3(4) 85_665 . . 93_755 ?
N2 Zn1 N1 C1 -5.7(3) . . . . ?
N2 Zn1 N1 C1 157.3(4) 85_665 . . . ?
Cl1 Zn1 N1 C1 -104.6(3) 85_665 . . . ?
Cl1 Zn1 N1 C1 39.7(7) . . . . ?
N1 Zn1 N1 C1 84.2(3) 85_665 . . . ?
N2 Zn1 N2 C7 144.5(4) 85_665 . . . ?
Cl1 Zn1 N2 C7 -86.7(4) 85_665 . . . ?
Cl1 Zn1 N2 C7 15.6(4) . . . . ?
N1 Zn1 N2 C7 -173.4(4) . . . . ?
N1 Zn1 N2 C7 104.6(4) 85_665 . . . ?
N2 Zn1 N2 C3 -44.4(4) 85_665 . . . ?
Cl1 Zn1 N2 C3 84.4(4) 85_665 . . . ?
Cl1 Zn1 N2 C3 -173.2(4) . . . . ?
N1 Zn1 N2 C3 -2.3(4) . . . . ?
N1 Zn1 N2 C3 -84.3(4) 85_665 . . . ?
C2 N1 C1 C2 5.3(6) 93_755 . . . ?
Zn1 N1 C1 C2 -167.3(4) . . . . ?
C2 N1 C1 C3 -175.4(5) 93_755 . . . ?
Zn1 N1 C1 C3 12.1(6) . . . . ?
N1 C1 C2 N1 -1.5(7) . . . 93_755 ?
C3 C1 C2 N1 179.2(5) . . . 93_755 ?
C7 N2 C3 C4 1.3(8) . . . . ?
Zn1 N2 C3 C4 -170.1(4) . . . . ?
C7 N2 C3 C1 -179.3(4) . . . . ?
Zn1 N2 C3 C1 9.3(6) . . . . ?
N1 C1 C3 N2 -14.4(7) . . . . ?
C2 C1 C3 N2 164.9(5) . . . . ?
N1 C1 C3 C4 165.0(5) . . . . ?
C2 C1 C3 C4 -15.7(8) . . . . ?
N2 C3 C4 C5 -0.4(9) . . . . ?
C1 C3 C4 C5 -179.8(5) . . . . ?
C3 C4 C5 C6 -0.7(9) . . . . ?
C4 C5 C6 C7 1.0(9) . . . . ?
C3 N2 C7 C6 -1.1(8) . . . . ?
Zn1 N2 C7 C6 170.3(4) . . . . ?
C5 C6 C7 N2 -0.1(9) . . . . ?
